data_7120529
loop_
_publ_author_name
'Yu, Lirong'
'Li, Yanglizhi'
'Wang, Xi'
'Wang, Xingyong'
'Zhou, Panpan'
'Jiang, ShangDa'
'pan, xiaobo'

_publ_section_title
;
 Consecutive reduction, radical-cyclization, and oxidative-dehydrogenation
 reaction of ortho-substituted diboryl compound
;
_journal_name_full 'Chem. Commun.'
_journal_paper_doi 10.1039/C7CC05689C
_journal_year 2017
_chemical_formula_moiety 'C54 H56 B2, 2(C H Cl3)'
_chemical_formula_sum 'C56 H58 B2 Cl6'
_chemical_formula_weight 965.34
_space_group_crystal_system monoclinic
_space_group_IT_number 14
_space_group_name_Hall '-P 2yn'
_space_group_name_H-M_alt 'P 1 21/n 1'
_symmetry_space_group_name_Hall '-P 2yn'
_symmetry_space_group_name_H-M 'P 1 21/n 1'
_atom_sites_solution_hydrogens geom
_atom_sites_solution_primary direct
_audit_creation_date 2017-06-27
_audit_creation_method
;
Olex2 1.2
(compiled 2017.03.28 svn.r3405 for OlexSys, GUI svn.r5337)
;
_audit_update_record
;
2017-07-06 deposited with the CCDC.
2017-08-09 downloaded from the CCDC.
;
_cell_angle_alpha 90
_cell_angle_beta 92.736(5)
_cell_angle_gamma 90
_cell_formula_units_Z 2
_cell_length_a 15.3919(7)
_cell_length_b 8.1281(4)
_cell_length_c 20.3055(13)
_cell_measurement_reflns_used 2187
_cell_measurement_temperature 290.56(10)
_cell_measurement_theta_max 27.1150
_cell_measurement_theta_min 3.7450
_cell_volume 2537.5(2)
_computing_cell_refinement
;
CrysAlisPro, Agilent Technologies,
Version 1.171.37.35 (release 13-08-2014 CrysAlis171 .NET)
(compiled Aug 13 2014,18:06:01)
;
_computing_data_collection
;
CrysAlisPro, Agilent Technologies,
Version 1.171.37.35 (release 13-08-2014 CrysAlis171 .NET)
(compiled Aug 13 2014,18:06:01)
;
_computing_data_reduction
;
CrysAlisPro, Agilent Technologies,
Version 1.171.37.35 (release 13-08-2014 CrysAlis171 .NET)
(compiled Aug 13 2014,18:06:01)
;
_computing_molecular_graphics 'Olex2 (Dolomanov et al., 2009)'
_computing_publication_material 'Olex2 (Dolomanov et al., 2009)'
_computing_structure_refinement 'ShelXL (Sheldrick, 2015)'
_computing_structure_solution 'ShelXS (Sheldrick, 2008)'
_diffrn_ambient_environment air
_diffrn_ambient_temperature 290.56(10)
_diffrn_detector 'CCD plate'
_diffrn_detector_area_resol_mean 16.0733
_diffrn_detector_type Eos
_diffrn_measured_fraction_theta_full 0.997
_diffrn_measured_fraction_theta_max 0.879
_diffrn_measurement_details
;
#__ type_ start__ end____ width___ exp.time_
  1 omega  -28.00   -2.00   1.0000    8.0000
omega____ theta____ kappa____ phi______ frames
    -      -17.1479  -38.0000 -120.0000 26

#__ type_ start__ end____ width___ exp.time_
  2 omega  -46.00   65.00   1.0000    8.0000
omega____ theta____ kappa____ phi______ frames
    -       20.5854  -19.0000   60.0000 111

#__ type_ start__ end____ width___ exp.time_
  3 omega  -48.00   35.00   1.0000    8.0000
omega____ theta____ kappa____ phi______ frames
    -       20.5854  -57.0000    0.0000 83
;
_diffrn_measurement_device 'four-circle diffractometer'
_diffrn_measurement_device_type 'SuperNova, Dual, Cu at zero, Eos'
_diffrn_measurement_method '\w scans'
_diffrn_orient_matrix_UB_11 -0.0242653000
_diffrn_orient_matrix_UB_12 0.0289219000
_diffrn_orient_matrix_UB_13 0.0264800000
_diffrn_orient_matrix_UB_21 0.0241440000
_diffrn_orient_matrix_UB_22 -0.0524288000
_diffrn_orient_matrix_UB_23 0.0219582000
_diffrn_orient_matrix_UB_31 0.0309875000
_diffrn_orient_matrix_UB_32 0.0635115000
_diffrn_orient_matrix_UB_33 0.0060810000
_diffrn_radiation_monochromator mirror
_diffrn_radiation_probe x-ray
_diffrn_radiation_type MoK\a
_diffrn_radiation_wavelength 0.71073
_diffrn_reflns_av_R_equivalents 0.0394
_diffrn_reflns_av_unetI/netI 0.0703
_diffrn_reflns_Laue_measured_fraction_full 0.997
_diffrn_reflns_Laue_measured_fraction_max 0.879
_diffrn_reflns_limit_h_max 20
_diffrn_reflns_limit_h_min -17
_diffrn_reflns_limit_k_max 9
_diffrn_reflns_limit_k_min -10
_diffrn_reflns_limit_l_max 27
_diffrn_reflns_limit_l_min -18
_diffrn_reflns_number 10772
_diffrn_reflns_point_group_measured_fraction_full 0.997
_diffrn_reflns_point_group_measured_fraction_max 0.879
_diffrn_reflns_theta_full 25.242
_diffrn_reflns_theta_max 28.731
_diffrn_reflns_theta_min 3.401
_diffrn_source 'SuperNova (Mo) X-ray Source'
_exptl_absorpt_coefficient_mu 0.375
_exptl_absorpt_correction_T_max 1.00000
_exptl_absorpt_correction_T_min 0.87304
_exptl_absorpt_correction_type multi-scan
_exptl_absorpt_process_details
;
CrysAlisPro, Agilent Technologies,
Version 1.171.37.35 (release 13-08-2014 CrysAlis171 .NET)
(compiled Aug 13 2014,18:06:01)
Empirical absorption correction using spherical harmonics,
 implemented in SCALE3 ABSPACK scaling algorithm.
;
_exptl_crystal_colour 'clear light colourless'
_exptl_crystal_colour_lustre clear
_exptl_crystal_colour_modifier light
_exptl_crystal_colour_primary colourless
_exptl_crystal_density_diffrn 1.263
_exptl_crystal_description block
_exptl_crystal_F_000 1012
_exptl_crystal_size_max 0.22
_exptl_crystal_size_mid 0.2
_exptl_crystal_size_min 0.14
_refine_diff_density_max 0.901
_refine_diff_density_min -0.604
_refine_diff_density_rms 0.063
_refine_ls_extinction_method none
_refine_ls_goodness_of_fit_ref 1.034
_refine_ls_hydrogen_treatment constr
_refine_ls_matrix_type full
_refine_ls_number_parameters 295
_refine_ls_number_reflns 5767
_refine_ls_number_restraints 0
_refine_ls_restrained_S_all 1.034
_refine_ls_R_factor_all 0.0957
_refine_ls_R_factor_gt 0.0602
_refine_ls_shift/su_max 0.000
_refine_ls_shift/su_mean 0.000
_refine_ls_structure_factor_coef Fsqd
_refine_ls_weighting_details 'w=1/[\s^2^(Fo^2^)+(0.0502P)^2^+1.5526P] where P=(Fo^2^+2Fc^2^)/3'
_refine_ls_weighting_scheme calc
_refine_ls_wR_factor_gt 0.1290
_refine_ls_wR_factor_ref 0.1554
_reflns_Friedel_coverage 0.000
_reflns_number_gt 3832
_reflns_number_total 5767
_reflns_threshold_expression 'I > 2\s(I)'
_cod_data_source_file c7cc05689c2.cif
_cod_data_source_block panxb_0518
_cod_original_cell_volume 2537.4(2)
_cod_database_code 7120529
_shelx_shelxl_version_number 2014/7
_shelx_space_group_comment
;
The symmetry employed for this shelxl refinement is uniquely defined
by the following loop, which should always be used as a source of
symmetry information in preference to the above space-group names.
They are only intended as comments.
;
_reflns_odcompleteness_completeness 99.53
_reflns_odcompleteness_iscentric 1
_reflns_odcompleteness_theta 26.32
_olex2_refinement_description
;
1. Fixed Uiso
 At 1.2 times of:
  All C(H) groups
 At 1.5 times of:
  All C(H,H,H) groups
2.a Ternary CH refined with riding coordinates:
 C28(H28)
2.b Aromatic/amide H refined with riding coordinates:
 C2(H2), C3(H3), C4(H4), C5(H5), C8(H8), C9(H9), C12(H12), C14(H14), C21(H21),
 C23(H23)
2.c Idealised Me refined as rotating group:
 C16(H16A,H16B,H16C), C17(H17A,H17B,H17C), C18(H18A,H18B,H18C), C25(H25A,H25B,
 H25C), C26(H26A,H26B,H26C), C27(H27A,H27B,H27C)
;
_olex2_date_sample_data_collection 2016-05-18
_olex2_submission_special_instructions 'No special instructions were received'

loop_
_space_group_symop_operation_xyz
'x, y, z'
'-x+1/2, y+1/2, -z+1/2'
'-x, -y, -z'
'x-1/2, -y-1/2, z-1/2'

loop_
_atom_site_label
_atom_site_type_symbol
_atom_site_fract_x
_atom_site_fract_y
_atom_site_fract_z
_atom_site_U_iso_or_equiv
_atom_site_adp_type
_atom_site_occupancy
_atom_site_site_symmetry_order
_atom_site_calc_flag
_atom_site_refinement_flags_posn
C1 C 0.82845(16) 0.2253(3) 0.07954(12) 0.0229(5) Uani 1 1 d .
C2 C 0.79910(18) 0.0902(3) 0.11601(13) 0.0284(6) Uani 1 1 d .
H2 H 0.7400 0.0814 0.1230 0.034 Uiso 1 1 calc R
C3 C 0.85494(19) -0.0297(3) 0.14173(14) 0.0331(7) Uani 1 1 d .
H3 H 0.8331 -0.1191 0.1643 0.040 Uiso 1 1 calc R
C4 C 0.94364(19) -0.0156(3) 0.13367(14) 0.0339(7) Uani 1 1 d .
H4 H 0.9817 -0.0947 0.1513 0.041 Uiso 1 1 calc R
C5 C 0.97512(18) 0.1172(3) 0.09923(14) 0.0305(6) Uani 1 1 d .
H5 H 1.0347 0.1265 0.0943 0.037 Uiso 1 1 calc R
C6 C 0.91959(16) 0.2374(3) 0.07173(13) 0.0241(6) Uani 1 1 d .
C7 C 0.96006(15) 0.3727(3) 0.03520(13) 0.0232(5) Uani 1 1 d .
C8 C 0.94163(16) 0.5381(3) 0.04736(13) 0.0258(6) Uani 1 1 d .
H8 H 0.9029 0.5650 0.0794 0.031 Uiso 1 1 calc R
C9 C 1.01981(16) 0.3379(3) -0.01244(13) 0.0254(6) Uani 1 1 d .
H9 H 1.0340 0.2290 -0.0209 0.031 Uiso 1 1 calc R
C10 C 0.66932(16) 0.3669(3) 0.08669(13) 0.0234(5) Uani 1 1 d .
C11 C 0.58608(16) 0.3352(3) 0.05574(13) 0.0253(6) Uani 1 1 d .
C12 C 0.51103(16) 0.3834(3) 0.08620(14) 0.0278(6) Uani 1 1 d .
H12 H 0.4572 0.3640 0.0648 0.033 Uiso 1 1 calc R
C13 C 0.51391(17) 0.4595(3) 0.14754(14) 0.0290(6) Uani 1 1 d .
C14 C 0.59533(17) 0.4812(3) 0.17931(14) 0.0280(6) Uani 1 1 d .
H14 H 0.5985 0.5273 0.2213 0.034 Uiso 1 1 calc R
C15 C 0.67198(16) 0.4365(3) 0.15058(13) 0.0254(6) Uani 1 1 d .
C16 C 0.57734(18) 0.2433(4) -0.00856(14) 0.0337(7) Uani 1 1 d .
H16A H 0.5994 0.1336 -0.0025 0.051 Uiso 1 1 calc GR
H16B H 0.6099 0.2991 -0.0410 0.051 Uiso 1 1 calc GR
H16C H 0.5172 0.2386 -0.0232 0.051 Uiso 1 1 calc GR
C17 C 0.43218(19) 0.5136(4) 0.17968(17) 0.0424(8) Uani 1 1 d .
H17A H 0.3830 0.4989 0.1493 0.064 Uiso 1 1 calc GR
H17B H 0.4371 0.6276 0.1916 0.064 Uiso 1 1 calc GR
H17C H 0.4244 0.4488 0.2185 0.064 Uiso 1 1 calc GR
C18 C 0.75712(17) 0.4724(4) 0.18844(14) 0.0352(7) Uani 1 1 d .
H18A H 0.7460 0.5362 0.2269 0.053 Uiso 1 1 calc GR
H18B H 0.7947 0.5330 0.1609 0.053 Uiso 1 1 calc GR
H18C H 0.7846 0.3707 0.2015 0.053 Uiso 1 1 calc GR
C19 C 0.76465(15) 0.4317(3) -0.02026(13) 0.0222(5) Uani 1 1 d .
C20 C 0.79330(16) 0.3492(3) -0.07651(13) 0.0243(5) Uani 1 1 d .
C21 C 0.80572(17) 0.4339(3) -0.13477(14) 0.0295(6) Uani 1 1 d .
H21 H 0.8239 0.3762 -0.1712 0.035 Uiso 1 1 calc R
C22 C 0.79168(17) 0.6027(4) -0.14004(14) 0.0319(6) Uani 1 1 d .
C23 C 0.76247(16) 0.6829(3) -0.08534(14) 0.0295(6) Uani 1 1 d .
H23 H 0.7529 0.7957 -0.0878 0.035 Uiso 1 1 calc R
C24 C 0.74683(16) 0.6023(3) -0.02690(13) 0.0260(6) Uani 1 1 d .
C25 C 0.71445(19) 0.7071(3) 0.02894(14) 0.0353(7) Uani 1 1 d .
H25A H 0.7137 0.8206 0.0159 0.053 Uiso 1 1 calc GR
H25B H 0.7525 0.6935 0.0674 0.053 Uiso 1 1 calc GR
H25C H 0.6567 0.6732 0.0387 0.053 Uiso 1 1 calc GR
C26 C 0.80899(19) 0.1644(3) -0.07654(14) 0.0331(6) Uani 1 1 d .
H26A H 0.8031 0.1236 -0.1209 0.050 Uiso 1 1 calc GR
H26B H 0.7672 0.1113 -0.0501 0.050 Uiso 1 1 calc GR
H26C H 0.8666 0.1417 -0.0586 0.050 Uiso 1 1 calc GR
C27 C 0.8057(2) 0.6941(4) -0.20337(17) 0.0526(9) Uani 1 1 d .
H27A H 0.7776 0.7994 -0.2021 0.079 Uiso 1 1 calc GR
H27B H 0.7814 0.6317 -0.2400 0.079 Uiso 1 1 calc GR
H27C H 0.8668 0.7093 -0.2083 0.079 Uiso 1 1 calc GR
B1 B 0.75546(18) 0.3414(3) 0.04809(15) 0.0229(6) Uani 1 1 d .
Cl1 Cl 0.58142(6) -0.11206(10) 0.16280(5) 0.0553(3) Uani 1 1 d .
Cl2 Cl 0.41148(5) 0.03688(12) 0.15316(5) 0.0538(3) Uani 1 1 d .
Cl3 Cl 0.51543(6) 0.05779(15) 0.27473(5) 0.0683(3) Uani 1 1 d .
C28 C 0.51806(19) 0.0520(4) 0.18858(15) 0.0364(7) Uani 1 1 d .
H28 H 0.5439 0.1548 0.1736 0.044 Uiso 1 1 calc R

loop_
_atom_site_aniso_label
_atom_site_aniso_U_11
_atom_site_aniso_U_22
_atom_site_aniso_U_33
_atom_site_aniso_U_23
_atom_site_aniso_U_13
_atom_site_aniso_U_12
C1 0.0233(12) 0.0263(12) 0.0193(13) -0.0004(11) 0.0020(10) -0.0007(11)
C2 0.0292(14) 0.0316(14) 0.0247(14) 0.0005(12) 0.0037(11) -0.0023(12)
C3 0.0450(17) 0.0299(14) 0.0243(15) 0.0018(12) 0.0019(13) -0.0054(13)
C4 0.0373(16) 0.0336(15) 0.0305(16) 0.0023(13) -0.0012(13) 0.0093(13)
C5 0.0260(14) 0.0357(15) 0.0298(15) 0.0004(13) 0.0012(11) 0.0037(12)
C6 0.0227(13) 0.0270(13) 0.0227(13) -0.0024(11) 0.0023(10) -0.0005(11)
C7 0.0160(11) 0.0278(13) 0.0255(14) -0.0005(11) -0.0019(10) 0.0002(10)
C8 0.0190(12) 0.0340(14) 0.0246(14) -0.0021(12) 0.0041(10) 0.0014(11)
C9 0.0207(12) 0.0248(12) 0.0309(15) -0.0031(12) 0.0011(11) 0.0007(10)
C10 0.0217(12) 0.0254(13) 0.0229(13) 0.0037(11) 0.0002(10) -0.0003(10)
C11 0.0216(13) 0.0254(13) 0.0287(14) 0.0043(11) -0.0001(11) -0.0012(10)
C12 0.0187(12) 0.0331(14) 0.0315(15) 0.0025(12) -0.0010(11) -0.0012(11)
C13 0.0228(13) 0.0305(14) 0.0342(16) 0.0054(13) 0.0064(11) -0.0013(11)
C14 0.0294(14) 0.0318(14) 0.0231(14) 0.0002(12) 0.0046(11) 0.0007(12)
C15 0.0233(13) 0.0311(14) 0.0216(13) 0.0003(12) 0.0012(10) -0.0022(11)
C16 0.0271(14) 0.0410(16) 0.0326(16) -0.0072(13) -0.0025(12) -0.0044(12)
C17 0.0270(15) 0.0521(19) 0.049(2) -0.0022(16) 0.0117(14) 0.0033(14)
C18 0.0246(14) 0.0553(18) 0.0258(15) -0.0088(14) 0.0010(11) -0.0043(13)
C19 0.0170(11) 0.0258(12) 0.0237(13) -0.0006(11) -0.0005(10) -0.0010(10)
C20 0.0190(12) 0.0293(13) 0.0246(14) -0.0005(11) 0.0000(10) -0.0007(11)
C21 0.0253(13) 0.0394(15) 0.0242(14) -0.0003(13) 0.0051(11) 0.0010(12)
C22 0.0259(14) 0.0424(16) 0.0274(15) 0.0081(13) 0.0003(11) 0.0006(12)
C23 0.0251(13) 0.0271(13) 0.0357(16) 0.0062(12) -0.0048(12) 0.0005(11)
C24 0.0222(13) 0.0278(13) 0.0277(14) -0.0010(12) -0.0016(11) 0.0000(11)
C25 0.0405(16) 0.0328(15) 0.0326(16) -0.0058(13) 0.0010(13) 0.0025(13)
C26 0.0361(15) 0.0327(15) 0.0307(16) -0.0057(13) 0.0040(12) 0.0015(12)
C27 0.061(2) 0.059(2) 0.0394(19) 0.0203(17) 0.0130(17) 0.0070(18)
B1 0.0227(14) 0.0228(14) 0.0233(15) -0.0040(12) 0.0003(11) -0.0058(12)
Cl1 0.0441(5) 0.0486(5) 0.0733(7) -0.0181(5) 0.0043(4) 0.0060(4)
Cl2 0.0371(4) 0.0697(6) 0.0533(5) 0.0048(5) -0.0125(4) 0.0002(4)
Cl3 0.0448(5) 0.1170(9) 0.0424(5) -0.0189(6) -0.0044(4) 0.0082(5)
C28 0.0364(16) 0.0316(15) 0.0406(18) -0.0025(14) -0.0034(14) 0.0004(13)

loop_
_atom_type_symbol
_atom_type_description
_atom_type_scat_dispersion_real
_atom_type_scat_dispersion_imag
_atom_type_scat_source
C C 0.0033 0.0016 'International Tables Vol C Tables 4.2.6.8 and 6.1.1.4'
H H 0.0000 0.0000 'International Tables Vol C Tables 4.2.6.8 and 6.1.1.4'
B B 0.0013 0.0007 'International Tables Vol C Tables 4.2.6.8 and 6.1.1.4'
Cl Cl 0.1484 0.1585 'International Tables Vol C Tables 4.2.6.8 and 6.1.1.4'

loop_
_geom_angle_atom_site_label_1
_geom_angle_atom_site_label_2
_geom_angle_atom_site_label_3
_geom_angle
_geom_angle_site_symmetry_1
C2 C1 C6 117.0(2) .
C2 C1 B1 116.0(2) .
C6 C1 B1 126.9(2) .
C1 C2 H2 118.8 .
C3 C2 C1 122.5(3) .
C3 C2 H2 118.8 .
C2 C3 H3 120.2 .
C2 C3 C4 119.6(3) .
C4 C3 H3 120.2 .
C3 C4 H4 120.2 .
C5 C4 C3 119.6(3) .
C5 C4 H4 120.2 .
C4 C5 H5 119.2 .
C4 C5 C6 121.6(3) .
C6 C5 H5 119.2 .
C1 C6 C7 123.2(2) .
C5 C6 C1 119.7(2) .
C5 C6 C7 117.1(2) .
C8 C7 C6 122.1(2) .
C9 C7 C6 120.3(2) .
C9 C7 C8 117.6(2) .
C7 C8 H8 119.5 .
C9 C8 C7 121.0(2) 3_765
C9 C8 H8 119.5 3_765
C7 C9 H9 119.3 .
C8 C9 C7 121.4(2) 3_765
C8 C9 H9 119.3 3_765
C11 C10 B1 121.0(2) .
C15 C10 C11 117.6(2) .
C15 C10 B1 121.2(2) .
C10 C11 C16 120.9(2) .
C12 C11 C10 120.1(2) .
C12 C11 C16 118.9(2) .
C11 C12 H12 118.9 .
C13 C12 C11 122.1(2) .
C13 C12 H12 118.9 .
C12 C13 C14 117.5(2) .
C12 C13 C17 121.7(3) .
C14 C13 C17 120.8(3) .
C13 C14 H14 118.8 .
C15 C14 C13 122.4(3) .
C15 C14 H14 118.8 .
C10 C15 C18 121.9(2) .
C14 C15 C10 120.1(2) .
C14 C15 C18 117.9(2) .
C11 C16 H16A 109.5 .
C11 C16 H16B 109.5 .
C11 C16 H16C 109.5 .
H16A C16 H16B 109.5 .
H16A C16 H16C 109.5 .
H16B C16 H16C 109.5 .
C13 C17 H17A 109.5 .
C13 C17 H17B 109.5 .
C13 C17 H17C 109.5 .
H17A C17 H17B 109.5 .
H17A C17 H17C 109.5 .
H17B C17 H17C 109.5 .
C15 C18 H18A 109.5 .
C15 C18 H18B 109.5 .
C15 C18 H18C 109.5 .
H18A C18 H18B 109.5 .
H18A C18 H18C 109.5 .
H18B C18 H18C 109.5 .
C20 C19 C24 117.0(2) .
C20 C19 B1 122.2(2) .
C24 C19 B1 120.8(2) .
C19 C20 C26 121.6(2) .
C21 C20 C19 120.9(2) .
C21 C20 C26 117.4(2) .
C20 C21 H21 119.1 .
C20 C21 C22 121.8(3) .
C22 C21 H21 119.1 .
C21 C22 C27 121.5(3) .
C23 C22 C21 117.3(3) .
C23 C22 C27 121.2(3) .
C22 C23 H23 118.6 .
C22 C23 C24 122.8(2) .
C24 C23 H23 118.6 .
C19 C24 C25 123.0(2) .
C23 C24 C19 120.2(2) .
C23 C24 C25 116.7(2) .
C24 C25 H25A 109.5 .
C24 C25 H25B 109.5 .
C24 C25 H25C 109.5 .
H25A C25 H25B 109.5 .
H25A C25 H25C 109.5 .
H25B C25 H25C 109.5 .
C20 C26 H26A 109.5 .
C20 C26 H26B 109.5 .
C20 C26 H26C 109.5 .
H26A C26 H26B 109.5 .
H26A C26 H26C 109.5 .
H26B C26 H26C 109.5 .
C22 C27 H27A 109.5 .
C22 C27 H27B 109.5 .
C22 C27 H27C 109.5 .
H27A C27 H27B 109.5 .
H27A C27 H27C 109.5 .
H27B C27 H27C 109.5 .
C1 B1 C10 118.3(2) .
C1 B1 C19 122.7(2) .
C19 B1 C10 119.0(2) .
Cl1 C28 Cl2 110.25(16) .
Cl1 C28 Cl3 111.06(17) .
Cl1 C28 H28 108.5 .
Cl2 C28 H28 108.5 .
Cl3 C28 Cl2 110.10(17) .
Cl3 C28 H28 108.5 .

loop_
_geom_bond_atom_site_label_1
_geom_bond_atom_site_label_2
_geom_bond_distance
_geom_bond_site_symmetry_2
C1 C2 1.410(4) .
C1 C6 1.423(3) .
C1 B1 1.579(4) .
C2 H2 0.9300 .
C2 C3 1.385(4) .
C3 H3 0.9300 .
C3 C4 1.387(4) .
C4 H4 0.9300 .
C4 C5 1.386(4) .
C5 H5 0.9300 .
C5 C6 1.397(4) .
C6 C7 1.481(3) .
C7 C8 1.398(3) .
C7 C9 1.395(3) .
C8 H8 0.9300 .
C8 C9 1.382(4) 3_765
C9 C8 1.382(4) 3_765
C9 H9 0.9300 .
C10 C11 1.423(3) .
C10 C15 1.414(4) .
C10 B1 1.586(4) .
C11 C12 1.392(4) .
C11 C16 1.505(4) .
C12 H12 0.9300 .
C12 C13 1.390(4) .
C13 C14 1.393(4) .
C13 C17 1.510(4) .
C14 H14 0.9300 .
C14 C15 1.389(4) .
C15 C18 1.516(4) .
C16 H16A 0.9600 .
C16 H16B 0.9600 .
C16 H16C 0.9600 .
C17 H17A 0.9600 .
C17 H17B 0.9600 .
C17 H17C 0.9600 .
C18 H18A 0.9600 .
C18 H18B 0.9600 .
C18 H18C 0.9600 .
C19 C20 1.413(3) .
C19 C24 1.419(3) .
C19 B1 1.582(4) .
C20 C21 1.390(4) .
C20 C26 1.521(4) .
C21 H21 0.9300 .
C21 C22 1.393(4) .
C22 C23 1.381(4) .
C22 C27 1.509(4) .
C23 H23 0.9300 .
C23 C24 1.387(4) .
C24 C25 1.521(4) .
C25 H25A 0.9600 .
C25 H25B 0.9600 .
C25 H25C 0.9600 .
C26 H26A 0.9600 .
C26 H26B 0.9600 .
C26 H26C 0.9600 .
C27 H27A 0.9600 .
C27 H27B 0.9600 .
C27 H27C 0.9600 .
Cl1 C28 1.747(3) .
Cl2 C28 1.764(3) .
Cl3 C28 1.752(3) .
C28 H28 0.9800 .

loop_
_geom_torsion_atom_site_label_1
_geom_torsion_atom_site_label_2
_geom_torsion_atom_site_label_3
_geom_torsion_atom_site_label_4
_geom_torsion
_geom_torsion_site_symmetry_4
C1 C2 C3 C4 2.2(4) .
C1 C6 C7 C8 50.1(4) .
C1 C6 C7 C9 -130.9(3) .
C2 C1 C6 C5 0.6(4) .
C2 C1 C6 C7 -179.6(2) .
C2 C1 B1 C10 33.3(3) .
C2 C1 B1 C19 -146.3(2) .
C2 C3 C4 C5 -0.8(4) .
C3 C4 C5 C6 -0.6(4) .
C4 C5 C6 C1 0.7(4) .
C4 C5 C6 C7 -179.2(2) .
C5 C6 C7 C8 -130.0(3) .
C5 C6 C7 C9 48.9(3) .
C6 C1 C2 C3 -2.0(4) .
C6 C1 B1 C10 -150.6(2) .
C6 C1 B1 C19 29.8(4) .
C6 C7 C8 C9 -179.9(2) 3_765
C6 C7 C9 C8 179.8(2) 3_765
C8 C7 C9 C8 -1.2(4) 3_765
C9 C7 C8 C9 1.2(4) 3_765
C10 C11 C12 C13 -1.5(4) .
C11 C10 C15 C14 -4.0(4) .
C11 C10 C15 C18 178.9(2) .
C11 C10 B1 C1 -125.2(3) .
C11 C10 B1 C19 54.4(3) .
C11 C12 C13 C14 -2.3(4) .
C11 C12 C13 C17 179.0(3) .
C12 C13 C14 C15 2.9(4) .
C13 C14 C15 C10 0.3(4) .
C13 C14 C15 C18 177.5(3) .
C15 C10 C11 C12 4.6(4) .
C15 C10 C11 C16 -172.7(2) .
C15 C10 B1 C1 61.0(3) .
C15 C10 B1 C19 -119.5(3) .
C16 C11 C12 C13 175.9(2) .
C17 C13 C14 C15 -178.4(3) .
C19 C20 C21 C22 0.8(4) .
C20 C19 C24 C23 -3.7(4) .
C20 C19 C24 C25 179.2(2) .
C20 C19 B1 C1 46.7(3) .
C20 C19 B1 C10 -132.9(2) .
C20 C21 C22 C23 -1.7(4) .
C20 C21 C22 C27 179.7(3) .
C21 C22 C23 C24 -0.2(4) .
C22 C23 C24 C19 3.0(4) .
C22 C23 C24 C25 -179.8(2) .
C24 C19 C20 C21 1.9(4) .
C24 C19 C20 C26 -176.1(2) .
C24 C19 B1 C1 -131.3(3) .
C24 C19 B1 C10 49.2(3) .
C26 C20 C21 C22 179.0(2) .
C27 C22 C23 C24 178.3(3) .
B1 C1 C2 C3 174.4(2) .
B1 C1 C6 C5 -175.4(2) .
B1 C1 C6 C7 4.4(4) .
B1 C10 C11 C12 -169.5(2) .
B1 C10 C11 C16 13.2(4) .
B1 C10 C15 C14 170.0(2) .
B1 C10 C15 C18 -7.0(4) .
B1 C19 C20 C21 -176.1(2) .
B1 C19 C20 C26 5.8(4) .
B1 C19 C24 C23 174.3(2) .
B1 C19 C24 C25 -2.8(4) .
